data_4061090
loop_
_publ_author_name
'Choukroun, Robert'
'Lorber, Christian'
'Vendier, Laure'
'Donnadieu, Bruno'

_publ_section_title
;
Mono and Homobimetallic Vanadium Complexes: Borane Adducts of
Vanada(IV)azirine Complexes
;
_journal_issue 23
_journal_name_full Organometallics
_journal_page_first 5488
_journal_page_last 5492
_journal_paper_doi 10.1021/om049488t
_journal_volume 23
_journal_year 2004
_chemical_formula_moiety 'C36 H29 B1 F3 N1 V1'
_chemical_formula_sum 'C36 H29 B F3 N V'
_chemical_formula_weight 594.35
_space_group_IT_number 2
_space_group_name_Hall '-P 1'
_space_group_name_H-M_alt 'P -1'
_symmetry_cell_setting triclinic
_symmetry_Int_Tables_number 2
_symmetry_space_group_name_Hall '-P 1'
_symmetry_space_group_name_H-M 'P -1'
_cell_angle_alpha 83.292(5)
_cell_angle_beta 79.672(5)
_cell_angle_gamma 70.255(5)
_cell_formula_units_Z 2
_cell_length_a 9.059(5)
_cell_length_b 9.743(5)
_cell_length_c 17.635(5)
_cell_measurement_temperature 180(2)
_cell_measurement_wavelength 0.71073
_cell_volume 1438.6(12)
_exptl_crystal_density_diffrn 1.372
_cod_database_code 4061090

loop_
_symmetry_equiv_pos_as_xyz
'x, y, z'
'-x, -y, -z'

loop_
_atom_site_label
_atom_site_type_symbol
_atom_site_fract_x
_atom_site_fract_y
_atom_site_fract_z
_atom_site_U_iso_or_equiv
_atom_site_adp_type
_atom_site_occupancy
_atom_site_symmetry_multiplicity
_atom_site_calc_flag
_atom_site_refinement_flags
_atom_site_disorder_assembly
_atom_site_disorder_group
C1 C 0.5507(5) 0.9745(5) 0.7716(2) 0.0320(10) Uani 1 1 d . . .
C2 C 0.6678(5) 0.9169(5) 0.8251(2) 0.0323(10) Uani 1 1 d . . .
C3 C 0.7520(6) 0.9973(5) 0.8469(3) 0.0396(11) Uani 1 1 d . . .
H3 H 0.737 1.0946 0.8259 0.047 Uiso 1 1 calc R . .
C4 C 0.8580(6) 0.9368(5) 0.8990(3) 0.0416(11) Uani 1 1 d . . .
H4 H 0.9143 0.9929 0.9141 0.05 Uiso 1 1 calc R . .
C5 C 0.8815(6) 0.7955(5) 0.9288(2) 0.0354(10) Uani 1 1 d . . .
C6 C 0.8018(6) 0.7124(5) 0.9055(3) 0.0419(11) Uani 1 1 d . . .
H6 H 0.8211 0.6136 0.9246 0.05 Uiso 1 1 calc R . .
C7 C 0.6948(6) 0.7733(5) 0.8546(3) 0.0387(11) Uani 1 1 d . . .
H7 H 0.6389 0.7167 0.8395 0.046 Uiso 1 1 calc R . .
C8 C 0.9958(6) 0.7282(5) 0.9843(3) 0.0402(11) Uani 1 1 d . . .
C11 C 0.2669(7) 0.9395(7) 0.8400(3) 0.0524(14) Uani 1 1 d . . .
H11 H 0.3224 0.9288 0.8824 0.063 Uiso 1 1 calc R . .
C12 C 0.2449(8) 0.8272(7) 0.8053(4) 0.0623(16) Uani 1 1 d . . .
H12 H 0.2838 0.7258 0.8195 0.075 Uiso 1 1 calc R . .
C13 C 0.1565(7) 0.8903(7) 0.7467(4) 0.0628(16) Uani 1 1 d . . .
H13 H 0.1227 0.8389 0.7144 0.075 Uiso 1 1 calc R . .
C14 C 0.1250(6) 1.0385(7) 0.7424(3) 0.0556(15) Uani 1 1 d . . .
H14 H 0.0679 1.1066 0.7062 0.067 Uiso 1 1 calc R . .
C15 C 0.1911(6) 1.0716(6) 0.8000(3) 0.0476(13) Uani 1 1 d . . .
H15 H 0.1862 1.1665 0.8107 0.057 Uiso 1 1 calc R . .
C21 C 0.5536(9) 0.7123(6) 0.6670(3) 0.0602(18) Uani 1 1 d . . .
H21 H 0.5858 0.6265 0.6998 0.072 Uiso 1 1 calc R . .
C22 C 0.4167(8) 0.7592(7) 0.6313(3) 0.0584(16) Uani 1 1 d . . .
H22 H 0.3418 0.7093 0.6348 0.07 Uiso 1 1 calc R . .
C23 C 0.4098(7) 0.8923(6) 0.5896(3) 0.0490(13) Uani 1 1 d . . .
H23 H 0.3282 0.9503 0.5611 0.059 Uiso 1 1 calc R . .
C24 C 0.5456(6) 0.9235(5) 0.5979(3) 0.0418(12) Uani 1 1 d . . .
H24 H 0.5734 1.0062 0.5748 0.05 Uiso 1 1 calc R . .
C25 C 0.6340(7) 0.8132(6) 0.6459(3) 0.0486(13) Uani 1 1 d . . .
H25 H 0.7311 0.8082 0.6612 0.058 Uiso 1 1 calc R . .
C111 C 0.3174(6) 1.3449(5) 0.6850(3) 0.0366(11) Uani 1 1 d . . .
C112 C 0.2684(6) 1.3062(5) 0.6225(3) 0.0454(12) Uani 1 1 d . . .
H112 H 0.3402 1.2288 0.5929 0.054 Uiso 1 1 calc R . .
C113 C 0.1190(7) 1.3761(6) 0.6015(4) 0.0550(14) Uani 1 1 d . . .
H113 H 0.0895 1.3458 0.5588 0.066 Uiso 1 1 calc R . .
C114 C 0.0137(7) 1.4900(7) 0.6433(4) 0.0627(18) Uani 1 1 d . . .
H114 H -0.0891 1.5383 0.6297 0.075 Uiso 1 1 calc R . .
C115 C 0.0590(7) 1.5328(7) 0.7047(4) 0.0605(18) Uani 1 1 d . . .
H115 H -0.0124 1.6112 0.7338 0.073 Uiso 1 1 calc R . .
C116 C 0.2087(6) 1.4613(5) 0.7241(3) 0.0458(12) Uani 1 1 d . . .
H116 H 0.2382 1.4935 0.7661 0.055 Uiso 1 1 calc R . .
C121 C 0.5365(5) 1.3149(5) 0.7798(3) 0.0339(10) Uani 1 1 d . . .
C122 C 0.4474(6) 1.3135(6) 0.8537(3) 0.0435(12) Uani 1 1 d . . .
H122 H 0.3555 1.2846 0.8603 0.052 Uiso 1 1 calc R . .
C123 C 0.4909(7) 1.3534(6) 0.9166(3) 0.0531(14) Uani 1 1 d . . .
H123 H 0.4281 1.3516 0.9658 0.064 Uiso 1 1 calc R . .
C124 C 0.6238(7) 1.3958(6) 0.9097(3) 0.0513(14) Uani 1 1 d . . .
H124 H 0.6533 1.4224 0.9536 0.062 Uiso 1 1 calc R . .
C125 C 0.7127(6) 1.3988(5) 0.8378(3) 0.0431(12) Uani 1 1 d . . .
H125 H 0.8047 1.4275 0.8318 0.052 Uiso 1 1 calc R . .
C126 C 0.6685(6) 1.3604(5) 0.7746(3) 0.0364(10) Uani 1 1 d . . .
H126 H 0.7306 1.365 0.7255 0.044 Uiso 1 1 calc R . .
C131 C 0.6324(5) 1.2404(5) 0.6337(2) 0.0308(9) Uani 1 1 d . . .
C132 C 0.6193(6) 1.3493(5) 0.5741(3) 0.0374(11) Uani 1 1 d . . .
H132 H 0.5228 1.4285 0.5748 0.045 Uiso 1 1 calc R . .
C133 C 0.7425(7) 1.3464(6) 0.5135(3) 0.0457(12) Uani 1 1 d . . .
H133 H 0.7296 1.423 0.4741 0.055 Uiso 1 1 calc R . .
C134 C 0.8833(6) 1.2315(6) 0.5110(3) 0.0434(12) Uani 1 1 d . . .
H134 H 0.9667 1.2275 0.4692 0.052 Uiso 1 1 calc R . .
C135 C 0.9023(6) 1.1226(6) 0.5696(3) 0.0412(11) Uani 1 1 d . . .
H135 H 0.9998 1.0446 0.569 0.049 Uiso 1 1 calc R . .
C136 C 0.7776(6) 1.1278(5) 0.6297(3) 0.0364(10) Uani 1 1 d . . .
H136 H 0.7921 1.0519 0.6695 0.044 Uiso 1 1 calc R . .
B1 B 0.4938(7) 1.2534(6) 0.7074(3) 0.0322(12) Uani 1 1 d . . .
N1 N 0.4930(4) 1.0882(4) 0.73274(19) 0.0307(8) Uani 1 1 d . . .
F1 F 0.9325(4) 0.6725(4) 1.04898(17) 0.0666(10) Uani 1 1 d . . .
F2 F 1.0597(5) 0.8201(3) 1.0045(2) 0.0691(10) Uani 1 1 d . . .
F3 F 1.1196(4) 0.6163(4) 0.95586(19) 0.0601(9) Uani 1 1 d . . .
V1 V 0.39504(9) 0.92905(8) 0.71677(4) 0.0333(3) Uani 1 1 d . . .

loop_
_atom_site_aniso_label
_atom_site_aniso_U_11
_atom_site_aniso_U_22
_atom_site_aniso_U_33
_atom_site_aniso_U_23
_atom_site_aniso_U_13
_atom_site_aniso_U_12
C1 0.030(2) 0.029(2) 0.034(2) -0.0031(18) -0.0029(18) -0.007(2)
C2 0.031(2) 0.032(2) 0.031(2) 0.0010(17) -0.0039(17) -0.007(2)
C3 0.044(3) 0.032(2) 0.046(3) 0.003(2) -0.017(2) -0.013(2)
C4 0.048(3) 0.033(3) 0.048(3) 0.002(2) -0.017(2) -0.016(2)
C5 0.037(3) 0.035(2) 0.033(2) -0.0001(18) -0.0070(18) -0.010(2)
C6 0.056(3) 0.030(2) 0.042(2) 0.0093(19) -0.015(2) -0.015(2)
C7 0.048(3) 0.034(2) 0.041(3) 0.001(2) -0.018(2) -0.018(2)
C8 0.049(3) 0.037(3) 0.038(2) 0.001(2) -0.011(2) -0.017(2)
C11 0.046(3) 0.075(4) 0.032(2) -0.001(2) 0.001(2) -0.020(3)
C12 0.062(4) 0.052(3) 0.069(4) 0.006(3) 0.008(3) -0.026(3)
C13 0.056(4) 0.076(4) 0.073(4) -0.018(3) 0.003(3) -0.045(4)
C14 0.037(3) 0.072(4) 0.054(3) -0.003(3) -0.006(2) -0.015(3)
C15 0.039(3) 0.049(3) 0.052(3) -0.007(2) 0.007(2) -0.016(3)
C21 0.087(5) 0.031(3) 0.047(3) -0.009(2) -0.006(3) 0.000(3)
C22 0.088(5) 0.059(4) 0.045(3) -0.014(3) -0.005(3) -0.045(4)
C23 0.055(3) 0.057(3) 0.035(2) -0.005(2) -0.008(2) -0.017(3)
C24 0.049(3) 0.039(3) 0.034(2) -0.0045(19) -0.001(2) -0.011(2)
C25 0.049(3) 0.039(3) 0.049(3) -0.015(2) -0.010(2) 0.003(3)
C111 0.033(3) 0.024(2) 0.049(3) 0.0033(19) -0.007(2) -0.007(2)
C112 0.041(3) 0.031(2) 0.064(3) 0.005(2) -0.018(2) -0.008(2)
C113 0.049(3) 0.045(3) 0.077(4) 0.016(3) -0.032(3) -0.018(3)
C114 0.032(3) 0.049(4) 0.101(5) 0.017(4) -0.016(3) -0.009(3)
C115 0.039(3) 0.044(3) 0.079(4) 0.007(3) 0.001(3) 0.004(3)
C116 0.038(3) 0.036(3) 0.053(3) -0.002(2) 0.001(2) -0.003(2)
C121 0.033(2) 0.022(2) 0.043(2) -0.0030(18) -0.0096(19) -0.002(2)
C122 0.041(3) 0.048(3) 0.043(3) -0.009(2) -0.002(2) -0.016(2)
C123 0.056(3) 0.054(3) 0.049(3) -0.015(2) -0.005(2) -0.014(3)
C124 0.057(3) 0.047(3) 0.054(3) -0.017(2) -0.017(3) -0.013(3)
C125 0.043(3) 0.030(2) 0.061(3) -0.004(2) -0.015(2) -0.014(2)
C126 0.039(3) 0.024(2) 0.047(3) 0.0002(19) -0.013(2) -0.008(2)
C131 0.030(2) 0.031(2) 0.034(2) -0.0027(17) -0.0084(17) -0.010(2)
C132 0.041(3) 0.029(2) 0.043(3) 0.0062(19) -0.013(2) -0.012(2)
C133 0.056(3) 0.052(3) 0.036(2) 0.008(2) -0.009(2) -0.030(3)
C134 0.039(3) 0.059(3) 0.037(2) -0.005(2) -0.0011(19) -0.024(3)
C135 0.034(3) 0.044(3) 0.042(3) -0.006(2) -0.004(2) -0.008(2)
C136 0.035(2) 0.034(2) 0.038(2) 0.0006(19) -0.0066(19) -0.010(2)
B1 0.032(3) 0.023(3) 0.040(3) 0.002(2) -0.007(2) -0.008(2)
N1 0.0320(19) 0.0266(19) 0.0293(17) 0.0004(15) -0.0028(14) -0.0058(16)
F1 0.067(2) 0.090(3) 0.0420(16) 0.0227(16) -0.0166(15) -0.029(2)
F2 0.091(3) 0.0481(19) 0.085(2) 0.0069(16) -0.058(2) -0.0253(19)
F3 0.054(2) 0.0544(19) 0.0624(19) -0.0055(16) -0.0246(16) 0.0042(16)
V1 0.0378(5) 0.0293(4) 0.0346(4) 0.0002(3) -0.0082(3) -0.0124(4)

loop_
_geom_bond_atom_site_label_1
_geom_bond_atom_site_label_2
_geom_bond_distance
_geom_bond_site_symmetry_2
_geom_bond_publ_flag
C1 N1 1.237(5) . ?
C1 C2 1.471(6) . ?
C1 V1 2.033(5) . ?
C2 C3 1.387(7) . ?
C2 C7 1.389(7) . ?
C3 C4 1.386(7) . ?
C3 H3 0.95 . ?
C4 C5 1.375(7) . ?
C4 H4 0.95 . ?
C5 C6 1.387(7) . ?
C5 C8 1.489(7) . ?
C6 C7 1.378(7) . ?
C6 H6 0.95 . ?
C7 H7 0.95 . ?
C8 F1 1.325(6) . ?
C8 F2 1.328(6) . ?
C8 F3 1.340(6) . ?
C11 C12 1.400(9) . ?
C11 C15 1.411(8) . ?
C11 V1 2.269(5) . ?
C11 H11 0.95 . ?
C12 C13 1.378(9) . ?
C12 V1 2.250(6) . ?
C12 H12 0.95 . ?
C13 C14 1.370(9) . ?
C13 V1 2.277(6) . ?
C13 H13 0.95 . ?
C14 C15 1.386(8) . ?
C14 V1 2.297(6) . ?
C14 H14 0.95 . ?
C15 V1 2.295(5) . ?
C15 H15 0.95 . ?
C21 C25 1.391(9) . ?
C21 C22 1.404(9) . ?
C21 V1 2.286(5) . ?
C21 H21 0.95 . ?
C22 C23 1.401(8) . ?
C22 V1 2.303(5) . ?
C22 H22 0.95 . ?
C23 C24 1.398(8) . ?
C23 V1 2.285(5) . ?
C23 H23 0.95 . ?
C24 C25 1.400(7) . ?
C24 V1 2.282(5) . ?
C24 H24 0.95 . ?
C25 V1 2.287(5) . ?
C25 H25 0.95 . ?
C111 C116 1.384(7) . ?
C111 C112 1.393(7) . ?
C111 B1 1.639(7) . ?
C112 C113 1.389(7) . ?
C112 H112 0.95 . ?
C113 C114 1.381(9) . ?
C113 H113 0.95 . ?
C114 C115 1.378(10) . ?
C114 H114 0.95 . ?
C115 C116 1.383(8) . ?
C115 H115 0.95 . ?
C116 H116 0.95 . ?
C121 C126 1.394(7) . ?
C121 C122 1.406(7) . ?
C121 B1 1.628(7) . ?
C122 C123 1.378(7) . ?
C122 H122 0.95 . ?
C123 C124 1.382(9) . ?
C123 H123 0.95 . ?
C124 C125 1.378(8) . ?
C124 H124 0.95 . ?
C125 C126 1.380(7) . ?
C125 H125 0.95 . ?
C126 H126 0.95 . ?
C131 C132 1.393(6) . ?
C131 C136 1.396(6) . ?
C131 B1 1.622(7) . ?
C132 C133 1.395(7) . ?
C132 H132 0.95 . ?
C133 C134 1.382(7) . ?
C133 H133 0.95 . ?
C134 C135 1.382(7) . ?
C134 H134 0.95 . ?
C135 C136 1.395(7) . ?
C135 H135 0.95 . ?
C136 H136 0.95 . ?
B1 N1 1.622(6) . ?
N1 V1 2.096(4) . ?
